data_4132268
loop_
_publ_author_name
'Hua, Carol'
'Doheny, Patrick W.'
'Ding, Bowen'
'Chan, Bun'
'Yu, Michelle'
'Kepert, Cameron J.'
'D'Alessandro, Deanna M'

_publ_section_title
;
 Through-Space Intervalence Charge Transfer as a Mechanism for Charge
 Delocalization in Metal-Organic Frameworks.
;
_journal_issue 21
_journal_name_full 'Journal of the American Chemical Society'
_journal_page_first 6622
_journal_page_last 6630
_journal_paper_doi 10.1021/jacs.8b02638
_journal_volume 140
_journal_year 2018
_chemical_formula_sum 'C64 H32 N8 O8 S6 Zn2'
_chemical_formula_weight 1364.07
_space_group_crystal_system orthorhombic
_space_group_IT_number 27
_space_group_name_Hall 'P 2 -2c'
_space_group_name_H-M_alt 'P c c 2'
_atom_sites_solution_hydrogens geom
_audit_creation_method SHELXL-2014/7
_cell_angle_alpha 90
_cell_angle_beta 90
_cell_angle_gamma 90
_cell_formula_units_Z 4
_cell_length_a 25.7763(3)
_cell_length_b 18.3697(3)
_cell_length_c 15.7324(2)
_cell_measurement_reflns_used 37094
_cell_measurement_temperature 150(2)
_cell_measurement_theta_max 73.6700
_cell_measurement_theta_min 3.4100
_cell_volume 7449.34(18)
_computing_cell_refinement
;
CrysAlisPro, Agilent Technologies,
Version 1.171.37.34 (release 22-05-2014 CrysAlis171 .NET)
(compiled May 22 2014,16:03:01)
;
_computing_data_collection
;
CrysAlisPro, Agilent Technologies,
Version 1.171.37.34 (release 22-05-2014 CrysAlis171 .NET)
(compiled May 22 2014,16:03:01)
;
_computing_data_reduction
;
CrysAlisPro, Agilent Technologies,
Version 1.171.37.34 (release 22-05-2014 CrysAlis171 .NET)
(compiled May 22 2014,16:03:01)
;
_computing_molecular_graphics 'WinGX (Farrugia, L., 1999)'
_computing_structure_refinement 'SHELXL-2014/7 (Sheldrick, 2014)'
_computing_structure_solution 'SHELXT (Sheldrick, 2014)'
_diffrn_ambient_temperature 150(2)
_diffrn_detector 'CCD plate'
_diffrn_detector_area_resol_mean 10.5861
_diffrn_measured_fraction_theta_full 1.000
_diffrn_measured_fraction_theta_max 1.000
_diffrn_measurement_device 'four-circle diffractometer'
_diffrn_measurement_device_type 'SuperNova, Dual, Cu at zero, Atlas'
_diffrn_measurement_method '\w scans'
_diffrn_radiation_type CuK\a
_diffrn_radiation_wavelength 1.54184
_diffrn_reflns_av_R_equivalents 0.0467
_diffrn_reflns_av_unetI/netI 0.0224
_diffrn_reflns_Laue_measured_fraction_full 1.000
_diffrn_reflns_Laue_measured_fraction_max 1.000
_diffrn_reflns_limit_h_max 28
_diffrn_reflns_limit_h_min -30
_diffrn_reflns_limit_k_max 21
_diffrn_reflns_limit_k_min -21
_diffrn_reflns_limit_l_max 18
_diffrn_reflns_limit_l_min -18
_diffrn_reflns_number 100915
_diffrn_reflns_point_group_measured_fraction_full 1.000
_diffrn_reflns_point_group_measured_fraction_max 1.000
_diffrn_reflns_theta_full 64.988
_diffrn_reflns_theta_max 64.988
_diffrn_reflns_theta_min 3.429
_diffrn_source 'sealed X-ray tube'
_exptl_absorpt_coefficient_mu 2.792
_exptl_absorpt_correction_T_max 1.00000
_exptl_absorpt_correction_T_min 0.66605
_exptl_absorpt_correction_type multi-scan
_exptl_absorpt_process_details
;
CrysAlisPro, Agilent Technologies,
Version 1.171.37.34 (release 22-05-2014 CrysAlis171 .NET)
(compiled May 22 2014,16:03:01)
Empirical absorption correction using spherical harmonics,
 implemented in SCALE3 ABSPACK scaling algorithm.
Empirical absorption correction using spherical harmonics,
 implemented in SCALE3 ABSPACK scaling algorithm.
;
_exptl_crystal_colour Yellow
_exptl_crystal_density_diffrn 1.216
_exptl_crystal_density_meas ?
_exptl_crystal_density_method 'not measured'
_exptl_crystal_description Block
_exptl_crystal_F_000 2768
_exptl_crystal_size_max 0.1902
_exptl_crystal_size_mid 0.0728
_exptl_crystal_size_min 0.0712
_refine_diff_density_max 1.360
_refine_diff_density_min -0.463
_refine_diff_density_rms 0.081
_refine_ls_abs_structure_details
;
 Flack x determined using 5180 quotients [(I+)-(I-)]/[(I+)+(I-)]
 (Parsons, Flack and Wagner, Acta Cryst. B69 (2013) 249-259).
;
_refine_ls_abs_structure_Flack -0.006(9)
_refine_ls_extinction_method none
_refine_ls_goodness_of_fit_ref 1.037
_refine_ls_hydrogen_treatment constr
_refine_ls_matrix_type full
_refine_ls_number_parameters 831
_refine_ls_number_reflns 12695
_refine_ls_number_restraints 1
_refine_ls_restrained_S_all 1.037
_refine_ls_R_factor_all 0.0624
_refine_ls_R_factor_gt 0.0597
_refine_ls_shift/su_max 0.001
_refine_ls_shift/su_mean 0.000
_refine_ls_structure_factor_coef Fsqd
_refine_ls_weighting_details 'w=1/[\s^2^(Fo^2^)+(0.0896P)^2^+13.3135P] where P=(Fo^2^+2Fc^2^)/3'
_refine_ls_weighting_scheme calc
_refine_ls_wR_factor_gt 0.1624
_refine_ls_wR_factor_ref 0.1648
_reflns_Friedel_coverage 0.919
_reflns_Friedel_fraction_full 1.000
_reflns_Friedel_fraction_max 1.000
_reflns_number_gt 11931
_reflns_number_total 12695
_reflns_threshold_expression 'I > 2\s(I)'
_cod_data_source_file ja8b02638_si_002.cif
_cod_data_source_block shelx
_cod_depositor_comments
;
The following automatic conversions were performed:

data item '_exptl_crystal_density_meas' value 'not measured' was
changed to '?' -- the value is perceived as not measured.

Automatic conversion script
Id: cif_fix_values 6909 2019-04-08 15:41:33Z antanas 
;
_cod_database_code 4132268
_shelx_shelxl_version_number 2014/7
_shelx_space_group_comment
;
The symmetry employed for this shelxl refinement is uniquely defined
by the following loop, which should always be used as a source of
symmetry information in preference to the above space-group names.
They are only intended as comments.
;
_platon_squeeze_void_probe_radius 1.20

loop_
_space_group_symop_operation_xyz
'x, y, z'
'-x, -y, z'
'x, -y, z+1/2'
'-x, y, z+1/2'

loop_
_atom_site_label
_atom_site_type_symbol
_atom_site_fract_x
_atom_site_fract_y
_atom_site_fract_z
_atom_site_U_iso_or_equiv
_atom_site_adp_type
_atom_site_occupancy
_atom_site_site_symmetry_order
_atom_site_calc_flag
_atom_site_refinement_flags_posn
_atom_site_refinement_flags_adp
_atom_site_refinement_flags_occupancy
_atom_site_disorder_assembly
_atom_site_disorder_group
C1 C 0.8985(3) 0.9216(5) 0.2070(5) 0.0410(19) Uani 1 1 d . . . . .
C2 C 0.8999(4) 0.9737(5) 0.2798(6) 0.048(2) Uani 1 1 d . . . . .
C3 C 0.9138(5) 0.9583(6) 0.3623(7) 0.073(3) Uani 1 1 d . . . . .
C4 C 0.9108(5) 1.0230(5) 0.4147(6) 0.066(3) Uani 1 1 d . . . . .
C5 C 0.8944(3) 1.0838(5) 0.3715(5) 0.0407(19) Uani 1 1 d . . . . .
C6 C 0.8871(3) 1.1566(5) 0.4049(5) 0.0391(17) Uani 1 1 d . . . . .
C7 C 0.8802(2) 1.3430(4) 0.5953(5) 0.0306(15) Uani 1 1 d . . . . .
C8 C 0.8717(3) 1.5834(4) 0.1283(5) 0.0299(15) Uani 1 1 d . . . . .
C9 C 0.8612(3) 1.5217(5) 0.0816(5) 0.0373(17) Uani 1 1 d . . . . .
C10 C 0.8641(3) 1.4214(5) 0.2895(5) 0.0379(19) Uani 1 1 d . . . . .
C11 C 0.8639(3) 1.4742(4) 0.2175(5) 0.0308(16) Uani 1 1 d . . . . .
C12 C 0.8583(3) 1.4605(4) 0.1329(5) 0.0422(19) Uani 1 1 d . . . . .
C13 C 0.9799(3) 1.2681(4) 0.3466(5) 0.0356(16) Uani 1 1 d . . . . .
H13 H 0.9626 1.2350 0.3119 0.043 Uiso 1 1 calc R U . . .
C14 C 1.0321(3) 1.2657(4) 0.3479(5) 0.0378(17) Uani 1 1 d . . . . .
H14 H 1.0500 1.2321 0.3149 0.045 Uiso 1 1 calc R U . . .
C15 C 1.0589(3) 1.3145(4) 0.3995(5) 0.0342(16) Uani 1 1 d . . . . .
C16 C 1.0305(3) 1.3650(4) 0.4470(5) 0.0422(18) Uani 1 1 d . . . . .
H16 H 1.0471 1.3988 0.4815 0.051 Uiso 1 1 calc R U . . .
C17 C 0.9767(3) 1.3633(5) 0.4412(5) 0.0414(18) Uani 1 1 d . . . . .
H17 H 0.9577 1.3970 0.4726 0.050 Uiso 1 1 calc R U . . .
C18 C 1.1176(3) 1.3130(4) 0.4051(5) 0.0374(18) Uani 1 1 d . . . . .
C19 C 1.1458(3) 1.2518(5) 0.3827(6) 0.0475(19) Uani 1 1 d . . . . .
H19 H 1.1285 1.2101 0.3648 0.057 Uiso 1 1 calc R U . . .
C20 C 1.1992(3) 1.2520(5) 0.3865(6) 0.0435(18) Uani 1 1 d . . . . .
H20 H 1.2173 1.2101 0.3716 0.052 Uiso 1 1 calc R U . . .
C21 C 1.2262(3) 1.3127(5) 0.4120(5) 0.046(2) Uani 1 1 d . . . . .
C22 C 1.1989(3) 1.3734(5) 0.4368(5) 0.046(2) Uani 1 1 d . . . . .
H22 H 1.2166 1.4146 0.4553 0.055 Uiso 1 1 calc R U . . .
C23 C 1.1447(3) 1.3735(5) 0.4344(5) 0.0420(19) Uani 1 1 d . . . . .
H23 H 1.1266 1.4145 0.4525 0.050 Uiso 1 1 calc R U . . .
C24 C 1.2828(4) 1.3103(6) 0.4139(6) 0.055(2) Uani 1 1 d . . . . .
C25 C 1.3665(3) 1.2785(7) 0.3917(10) 0.069(3) Uani 1 1 d . . . . .
C26 C 1.3689(5) 1.3394(7) 0.4326(8) 0.077(4) Uani 1 1 d . . . . .
C27 C 0.7575(3) 1.2713(6) 0.3466(6) 0.053(2) Uani 1 1 d . . . . .
H27 H 0.7751 1.2461 0.3042 0.063 Uiso 1 1 calc R U . . .
C28 C 0.7062(4) 1.2683(7) 0.3473(7) 0.064(3) Uani 1 1 d . . . . .
H28 H 0.6892 1.2389 0.3081 0.077 Uiso 1 1 calc R U . . .
C29 C 0.6763(3) 1.3097(6) 0.4075(6) 0.055(3) Uani 1 1 d . . . . .
C30 C 0.7053(4) 1.3476(6) 0.4668(7) 0.062(3) Uani 1 1 d . . . . .
H30 H 0.6887 1.3727 0.5104 0.075 Uiso 1 1 calc R U . . .
C31 C 0.7592(4) 1.3480(6) 0.4611(6) 0.057(2) Uani 1 1 d . . . . .
H31 H 0.7780 1.3769 0.4987 0.069 Uiso 1 1 calc R U . . .
C32 C 0.6189(5) 1.3044(7) 0.4080(8) 0.073(3) Uani 1 1 d . . . . .
C33 C 0.5919(4) 1.2499(8) 0.3782(8) 0.077(4) Uani 1 1 d . . . . .
H33 H 0.6087 1.2094 0.3560 0.092 Uiso 1 1 calc R U . . .
C34 C 0.5369(4) 1.2523(7) 0.3796(8) 0.080(4) Uani 1 1 d . . . . .
H34 H 0.5186 1.2128 0.3581 0.096 Uiso 1 1 calc R U . . .
C35 C 0.5096(4) 1.3098(8) 0.4110(8) 0.075(4) Uani 1 1 d . . . . .
C36 C 0.5375(4) 1.3661(9) 0.4480(10) 0.093(4) Uani 1 1 d . . . . .
H36 H 0.5199 1.4040 0.4744 0.112 Uiso 1 1 calc R U . . .
C37 C 0.5918(4) 1.3667(8) 0.4462(8) 0.080(4) Uani 1 1 d . . . . .
H37 H 0.6103 1.4057 0.4686 0.096 Uiso 1 1 calc R U . . .
C38 C 1.4515(7) 1.3119(12) 0.4158(12) 0.110(7) Uani 1 1 d . . . . .
C39 C 1.0095(4) 1.1295(7) 0.5746(12) 0.113(7) Uani 1 1 d . . . . .
H39 H 0.9911 1.0884 0.5577 0.135 Uiso 1 1 calc R U . . .
C40 C 1.0628(4) 1.1258(6) 0.5746(10) 0.090(5) Uani 1 1 d . . . . .
H40 H 1.0788 1.0820 0.5606 0.108 Uiso 1 1 calc R U . . .
C41 C 1.0921(4) 1.1829(4) 0.5940(6) 0.043(2) Uani 1 1 d . . . . .
C42 C 1.0668(4) 1.2416(6) 0.6201(11) 0.093(5) Uani 1 1 d . . . . .
H42 H 1.0855 1.2823 0.6376 0.112 Uiso 1 1 calc R U . . .
C43 C 1.0129(4) 1.2437(5) 0.6218(7) 0.065(3) Uani 1 1 d . . . . .
H43 H 0.9967 1.2858 0.6412 0.078 Uiso 1 1 calc R U . . .
C44 C 1.1499(3) 1.1793(4) 0.5909(5) 0.0374(18) Uani 1 1 d . . . . .
C45 C 1.1773(4) 1.1207(5) 0.5567(8) 0.059(2) Uani 1 1 d . . . . .
H45 H 1.1591 1.0813 0.5347 0.071 Uiso 1 1 calc R U . . .
C46 C 1.2302(3) 1.1200(6) 0.5549(8) 0.066(3) Uani 1 1 d . . . . .
H46 H 1.2473 1.0800 0.5318 0.079 Uiso 1 1 calc R U . . .
C47 C 1.2588(3) 1.1772(5) 0.5865(6) 0.047(2) Uani 1 1 d . . . . .
C48 C 1.2325(4) 1.2349(5) 0.6241(6) 0.051(2) Uani 1 1 d . . . . .
H48 H 1.2514 1.2725 0.6487 0.062 Uiso 1 1 calc R U . . .
C49 C 1.1801(3) 1.2376(4) 0.6257(5) 0.0402(18) Uani 1 1 d . . . . .
H49 H 1.1636 1.2777 0.6496 0.048 Uiso 1 1 calc R U . . .
C50 C 1.3151(4) 1.1769(5) 0.5891(6) 0.053(2) Uani 1 1 d . . . . .
C51 C 0.4079(4) 1.1451(6) 0.5745(8) 0.067(3) Uani 1 1 d . . . . .
C52 C 0.3937(4) 1.2110(6) 0.6104(9) 0.071(3) Uani 1 1 d . . . . .
C53 C 0.7908(3) 1.1435(5) 0.5492(6) 0.048(2) Uani 1 1 d . . . . .
H53 H 0.8083 1.1135 0.5112 0.057 Uiso 1 1 calc R U . . .
C54 C 0.7385(3) 1.1433(5) 0.5475(7) 0.057(2) Uani 1 1 d . . . . .
H54 H 0.7219 1.1145 0.5071 0.068 Uiso 1 1 calc R U . . .
C55 C 0.7084(4) 1.1832(5) 0.6023(8) 0.060(2) Uani 1 1 d . . . . .
C56 C 0.7374(3) 1.2256(6) 0.6611(7) 0.056(2) Uani 1 1 d . . . . .
H56 H 0.7205 1.2541 0.7012 0.068 Uiso 1 1 calc R U . . .
C57 C 0.7902(3) 1.2241(5) 0.6582(6) 0.047(2) Uani 1 1 d . . . . .
H57 H 0.8077 1.2527 0.6977 0.056 Uiso 1 1 calc R U . . .
C58 C 0.6518(3) 1.1813(6) 0.6008(9) 0.063(3) Uani 1 1 d . . . . .
C59 C 0.6239(4) 1.1232(7) 0.5734(12) 0.093(5) Uani 1 1 d . . . . .
H59 H 0.6416 1.0818 0.5557 0.112 Uiso 1 1 calc R U . . .
C60 C 0.5727(4) 1.1230(7) 0.5710(12) 0.101(5) Uani 1 1 d . . . . .
H60 H 0.5555 1.0827 0.5489 0.121 Uiso 1 1 calc R U . . .
C61 C 0.5426(4) 1.1847(7) 0.6022(10) 0.076(3) Uani 1 1 d . . . . .
C62 C 0.5691(5) 1.2404(7) 0.6328(9) 0.079(3) Uani 1 1 d . . . . .
H62 H 0.5509 1.2802 0.6538 0.095 Uiso 1 1 calc R U . . .
C63 C 0.6237(4) 1.2424(7) 0.6351(9) 0.072(3) Uani 1 1 d . . . . .
H63 H 0.6412 1.2821 0.6581 0.086 Uiso 1 1 calc R U . . .
C64 C 0.4854(4) 1.1799(6) 0.5974(9) 0.071(3) Uani 1 1 d . . . . .
N1 N 0.9506(2) 1.3158(3) 0.3928(5) 0.0305(12) Uani 1 1 d . . . . .
N2 N 0.7852(2) 1.3081(4) 0.4030(5) 0.0398(15) Uani 1 1 d . . . . .
N3 N 0.8198(3) 1.1849(3) 0.6032(5) 0.0466(17) Uani 1 1 d . . . . .
N4 N 0.9829(3) 1.1878(3) 0.5970(5) 0.0417(15) Uani 1 1 d . . . . .
N5 N 1.3461(2) 1.2344(4) 0.6213(5) 0.0488(18) Uani 1 1 d . . . . .
N6 N 0.4574(3) 1.1234(7) 0.5604(9) 0.099(4) Uani 1 1 d . . . . .
O1 O 0.9030(2) 1.1679(4) 0.4794(4) 0.0484(15) Uani 1 1 d . . . . .
O2 O 0.8691(2) 1.2042(3) 0.3575(4) 0.0388(13) Uani 1 1 d . . . . .
O3 O 0.8682(2) 1.3320(3) 0.5201(4) 0.0397(13) Uani 1 1 d . . . . .
O4 O 0.8994(2) 1.2958(3) 0.6466(4) 0.0388(12) Uani 1 1 d . . . . .
O5 O 0.8622(2) 1.3552(3) 0.2695(4) 0.0393(13) Uani 1 1 d . . . . .
O6 O 0.8677(2) 1.4446(3) 0.3649(3) 0.0421(13) Uani 1 1 d . . . . .
O7 O 0.8946(3) 0.9459(4) 0.1342(4) 0.0568(17) Uani 1 1 d . . . . .
O8 O 0.9039(2) 0.8562(3) 0.2244(4) 0.0503(15) Uani 1 1 d . . . . .
S1 S 0.88365(9) 1.06404(11) 0.26604(13) 0.0470(5) Uani 1 1 d . . . . .
S2 S 0.87451(7) 1.56502(10) 0.23536(11) 0.0333(4) Uani 1 1 d . . . . .
S3 S 1.35118(11) 1.1035(2) 0.5468(3) 0.0975(12) Uani 1 1 d . . . . .
S4 S 0.45103(11) 1.2552(2) 0.6412(3) 0.0863(9) Uani 1 1 d . . . . .
Zn1 Zn 0.86860(3) 1.31038(5) 0.39218(6) 0.0310(2) Uani 1 1 d . . . . .
Zn2 Zn 0.90079(4) 1.18982(5) 0.60548(6) 0.0343(2) Uani 1 1 d . . . . .
S6A S 1.41969(15) 1.2297(5) 0.3623(4) 0.087(2) Uani 0.685(12) 1 d . . P A 1
S9A S 1.3199(2) 1.3803(5) 0.4600(5) 0.083(2) Uani 0.685(12) 1 d . . P A 1
N8A N 1.4229(8) 1.367(2) 0.4456(17) 0.119(11) Uani 0.685(12) 1 d . . P A 1
S7B S 1.3150(4) 1.2352(9) 0.3754(14) 0.049(4) Uani 0.315(12) 1 d . . P A 2
S8B S 1.4162(5) 1.3943(5) 0.4622(7) 0.046(3) Uani 0.315(12) 1 d . . P A 2
N10B N 1.4240(19) 1.264(2) 0.397(2) 0.080(14) Uani 0.315(12) 1 d . . P A 2
N9B N 1.3113(16) 1.370(3) 0.429(2) 0.091(19) Uani 0.315(12) 1 d . . P A 2
N7A N 1.3153(11) 1.2483(18) 0.386(2) 0.088(14) Uani 0.685(12) 1 d . . P A 1

loop_
_atom_site_aniso_label
_atom_site_aniso_U_11
_atom_site_aniso_U_22
_atom_site_aniso_U_33
_atom_site_aniso_U_23
_atom_site_aniso_U_13
_atom_site_aniso_U_12
C1 0.049(5) 0.038(5) 0.037(5) -0.011(3) 0.001(3) -0.003(3)
C2 0.062(6) 0.039(5) 0.042(5) -0.002(4) -0.009(4) 0.000(4)
C3 0.116(9) 0.047(6) 0.056(6) -0.012(5) -0.021(6) -0.002(6)
C4 0.129(10) 0.037(5) 0.031(4) -0.005(3) -0.022(5) -0.002(5)
C5 0.033(4) 0.048(5) 0.041(5) 0.001(4) -0.008(3) -0.006(3)
C6 0.039(4) 0.048(4) 0.031(4) 0.004(4) 0.006(3) -0.004(3)
C7 0.017(3) 0.042(4) 0.033(4) 0.005(3) -0.001(3) -0.005(3)
C8 0.024(3) 0.037(4) 0.029(4) -0.001(3) -0.002(2) 0.000(3)
C9 0.044(4) 0.037(4) 0.032(4) -0.003(3) 0.005(3) 0.004(3)
C10 0.020(4) 0.049(5) 0.044(5) 0.013(4) -0.001(3) 0.001(3)
C11 0.022(3) 0.042(4) 0.029(4) 0.009(3) -0.004(3) -0.002(3)
C12 0.057(5) 0.032(4) 0.037(4) -0.001(3) 0.003(4) -0.011(3)
C13 0.031(4) 0.032(4) 0.043(4) -0.007(3) 0.004(3) -0.005(3)
C14 0.029(4) 0.043(4) 0.041(4) -0.005(3) 0.004(3) -0.001(3)
C15 0.034(4) 0.034(4) 0.034(4) 0.002(3) -0.001(4) 0.004(3)
C16 0.046(5) 0.045(4) 0.035(4) -0.017(3) 0.003(3) 0.000(4)
C17 0.035(4) 0.054(5) 0.035(4) -0.006(4) 0.006(3) 0.000(4)
C18 0.046(4) 0.042(4) 0.024(4) 0.002(3) 0.004(3) 0.006(3)
C19 0.058(5) 0.043(4) 0.041(4) -0.002(4) 0.006(4) 0.000(4)
C20 0.024(4) 0.057(5) 0.049(4) -0.002(4) 0.012(4) 0.005(3)
C21 0.042(5) 0.062(5) 0.033(4) 0.000(4) 0.001(3) -0.003(4)
C22 0.043(5) 0.056(5) 0.039(4) -0.011(4) -0.002(3) -0.004(4)
C23 0.032(4) 0.052(5) 0.042(4) -0.015(4) 0.002(3) 0.010(3)
C24 0.037(5) 0.077(6) 0.050(6) 0.004(5) 0.001(4) -0.002(5)
C25 0.020(4) 0.102(8) 0.086(7) -0.007(8) 0.013(5) 0.001(5)
C26 0.077(8) 0.091(9) 0.062(6) 0.002(6) -0.032(6) -0.018(6)
C27 0.038(5) 0.078(6) 0.042(5) -0.015(4) 0.008(4) -0.006(4)
C28 0.038(5) 0.098(8) 0.057(5) -0.016(6) 0.002(4) -0.013(5)
C29 0.032(4) 0.094(7) 0.040(5) -0.001(5) -0.003(4) 0.012(4)
C30 0.043(5) 0.082(7) 0.063(6) -0.013(5) 0.004(4) 0.006(5)
C31 0.046(5) 0.074(6) 0.051(5) -0.013(5) -0.009(4) 0.011(4)
C32 0.064(7) 0.094(8) 0.061(7) -0.004(6) 0.002(5) -0.008(6)
C33 0.052(6) 0.121(11) 0.057(6) -0.011(7) 0.008(5) 0.001(6)
C34 0.044(6) 0.112(10) 0.084(8) -0.002(7) -0.008(6) -0.028(6)
C35 0.036(5) 0.123(10) 0.068(8) 0.007(6) 0.001(5) -0.003(6)
C36 0.039(6) 0.138(12) 0.104(10) -0.020(9) -0.013(6) 0.011(7)
C37 0.018(4) 0.129(10) 0.092(8) -0.040(8) -0.013(5) 0.010(5)
C38 0.086(11) 0.143(15) 0.101(12) 0.068(11) -0.042(9) -0.061(11)
C39 0.047(6) 0.085(8) 0.206(18) -0.091(10) -0.003(8) 0.006(6)
C40 0.036(5) 0.078(7) 0.155(13) -0.062(8) -0.007(6) 0.019(5)
C41 0.054(5) 0.044(4) 0.032(5) 0.002(4) 0.005(4) 0.004(4)
C42 0.029(5) 0.075(7) 0.177(15) -0.056(8) 0.018(7) -0.011(5)
C43 0.060(6) 0.051(5) 0.084(8) -0.020(5) 0.025(5) 0.007(4)
C44 0.023(4) 0.053(4) 0.037(4) 0.001(3) 0.000(3) 0.007(3)
C45 0.055(6) 0.050(5) 0.073(6) -0.008(5) 0.002(5) 0.009(4)
C46 0.033(5) 0.073(6) 0.091(8) -0.021(6) -0.004(5) 0.011(4)
C47 0.029(4) 0.062(5) 0.050(5) -0.009(4) -0.009(3) 0.003(4)
C48 0.040(5) 0.062(5) 0.051(5) -0.002(4) 0.001(4) -0.002(4)
C49 0.032(4) 0.043(4) 0.046(5) 0.001(3) -0.004(3) -0.004(3)
C50 0.043(5) 0.068(6) 0.049(5) -0.007(4) 0.001(4) -0.013(4)
C51 0.039(5) 0.064(6) 0.098(9) 0.006(6) 0.010(5) 0.005(4)
C52 0.060(7) 0.076(7) 0.077(8) -0.009(7) 0.003(6) -0.008(5)
C53 0.033(4) 0.051(5) 0.060(5) -0.002(4) 0.003(4) -0.004(4)
C54 0.030(4) 0.069(6) 0.070(6) -0.008(5) -0.013(4) -0.004(4)
C55 0.061(6) 0.059(5) 0.060(5) 0.004(5) -0.008(6) -0.002(4)
C56 0.036(5) 0.067(6) 0.067(6) -0.004(5) 0.007(4) 0.003(4)
C57 0.027(4) 0.072(6) 0.041(4) 0.002(4) 0.000(3) -0.006(4)
C58 0.023(4) 0.071(6) 0.095(7) 0.019(6) 0.006(5) 0.005(4)
C59 0.046(6) 0.068(7) 0.165(15) -0.006(8) -0.002(7) -0.006(5)
C60 0.047(6) 0.076(7) 0.180(17) 0.002(9) -0.022(8) -0.001(6)
C61 0.033(5) 0.104(9) 0.091(8) -0.003(7) 0.001(6) 0.000(5)
C62 0.051(7) 0.092(8) 0.092(9) -0.003(7) 0.010(6) 0.002(6)
C63 0.032(5) 0.089(8) 0.095(9) -0.002(7) 0.009(5) 0.000(5)
C64 0.031(5) 0.090(7) 0.091(8) 0.003(7) -0.005(5) -0.016(5)
N1 0.024(3) 0.034(3) 0.033(3) -0.005(3) -0.001(3) -0.004(2)
N2 0.028(3) 0.054(4) 0.037(4) 0.004(3) -0.001(3) 0.003(3)
N3 0.079(5) 0.037(3) 0.024(3) 0.005(3) 0.001(4) 0.008(3)
N4 0.040(4) 0.043(3) 0.043(4) -0.007(3) 0.002(3) -0.002(3)
N5 0.013(3) 0.081(5) 0.052(4) -0.003(4) -0.001(3) 0.009(3)
N6 0.019(4) 0.149(10) 0.128(9) 0.041(8) -0.003(5) 0.018(5)
O1 0.058(4) 0.052(4) 0.036(3) -0.011(3) 0.006(3) -0.006(3)
O2 0.038(3) 0.033(3) 0.045(3) 0.003(2) -0.004(2) -0.003(2)
O3 0.052(4) 0.037(3) 0.030(3) -0.001(2) 0.000(2) 0.000(2)
O4 0.049(3) 0.031(3) 0.037(3) -0.004(2) -0.007(2) 0.003(2)
O5 0.043(3) 0.032(3) 0.043(3) 0.008(2) -0.004(2) -0.004(2)
O6 0.057(4) 0.047(3) 0.023(3) 0.000(2) 0.000(2) 0.001(2)
O7 0.067(4) 0.058(4) 0.046(4) -0.016(3) -0.001(3) -0.009(3)
O8 0.052(4) 0.047(4) 0.052(4) -0.017(3) -0.002(3) 0.001(3)
S1 0.0659(13) 0.0396(11) 0.0356(10) -0.0041(8) -0.0054(10) -0.0012(9)
S2 0.0326(9) 0.0393(10) 0.0281(8) -0.0001(7) -0.0028(7) -0.0020(7)
S3 0.0400(14) 0.095(2) 0.158(4) -0.037(2) -0.0137(19) 0.0076(14)
S4 0.0451(15) 0.111(2) 0.103(2) -0.013(2) 0.0003(15) -0.0131(16)
Zn1 0.0294(5) 0.0366(5) 0.0271(5) 0.0016(4) 0.0009(4) 0.0000(4)
Zn2 0.0353(5) 0.0366(5) 0.0311(5) 0.0013(4) -0.0008(4) 0.0009(4)
S6A 0.0268(19) 0.153(6) 0.082(4) -0.010(4) 0.0049(18) 0.011(2)
S9A 0.039(3) 0.128(4) 0.082(5) -0.025(4) -0.009(3) 0.011(2)
N8A 0.014(9) 0.24(3) 0.106(16) -0.04(2) -0.001(9) -0.025(15)
S7B 0.015(4) 0.062(5) 0.070(10) -0.017(5) 0.002(4) -0.008(3)
S8B 0.031(5) 0.054(5) 0.053(5) -0.007(4) 0.007(3) 0.003(3)
N10B 0.14(4) 0.064(19) 0.032(15) 0.002(14) 0.019(18) 0.05(2)
N9B 0.07(3) 0.14(4) 0.06(2) -0.05(2) -0.062(18) 0.07(3)
N7A 0.10(2) 0.14(3) 0.030(8) -0.020(13) -0.001(9) -0.010(14)

loop_
_atom_type_symbol
_atom_type_description
_atom_type_scat_dispersion_real
_atom_type_scat_dispersion_imag
_atom_type_scat_source
C C 0.0181 0.0091 'International Tables Vol C Tables 4.2.6.8 and 6.1.1.4'
H H 0.0000 0.0000 'International Tables Vol C Tables 4.2.6.8 and 6.1.1.4'
N N 0.0311 0.0180 'International Tables Vol C Tables 4.2.6.8 and 6.1.1.4'
O O 0.0492 0.0322 'International Tables Vol C Tables 4.2.6.8 and 6.1.1.4'
S S 0.3331 0.5567 'International Tables Vol C Tables 4.2.6.8 and 6.1.1.4'
Zn Zn -1.5491 0.6778 'International Tables Vol C Tables 4.2.6.8 and 6.1.1.4'

loop_
_geom_angle_atom_site_label_1
_geom_angle_atom_site_label_2
_geom_angle_atom_site_label_3
_geom_angle
_geom_angle_site_symmetry_1
_geom_angle_site_symmetry_3
O7 C1 O8 124.4(8) . .
O7 C1 C2 118.8(8) . .
O8 C1 C2 116.7(8) . .
O7 C1 Zn2 73.5(5) . 3_574
O8 C1 Zn2 50.9(4) . 3_574
C2 C1 Zn2 167.6(6) . 3_574
C3 C2 C1 126.8(9) . .
C3 C2 S1 112.2(7) . .
C1 C2 S1 121.0(7) . .
C2 C3 C4 110.8(9) . .
C5 C4 C3 113.8(8) . .
C4 C5 C6 127.7(8) . .
C4 C5 S1 110.8(7) . .
C6 C5 S1 121.6(6) . .
O2 C6 O1 124.4(8) . .
O2 C6 C5 118.8(7) . .
O1 C6 C5 116.6(8) . .
O3 C7 O4 125.9(7) . .
O3 C7 C8 116.8(7) . 3_585
O4 C7 C8 117.3(7) . 3_585
C9 C8 C7 126.9(7) . 3_584
C9 C8 S2 111.7(6) . .
C7 C8 S2 121.4(5) 3_584 .
C8 C9 C12 111.5(7) . .
O5 C10 O6 124.3(8) . .
O5 C10 C11 116.0(8) . .
O6 C10 C11 119.6(8) . .
C12 C11 C10 128.5(8) . .
C12 C11 S2 110.9(6) . .
C10 C11 S2 120.5(6) . .
C11 C12 C9 114.5(7) . .
C14 C13 N1 124.4(7) . .
C14 C13 H13 117.8 . .
N1 C13 H13 117.8 . .
C13 C14 C15 119.0(7) . .
C13 C14 H14 120.5 . .
C15 C14 H14 120.5 . .
C14 C15 C16 118.6(7) . .
C14 C15 C18 121.2(7) . .
C16 C15 C18 120.2(7) . .
C17 C16 C15 118.2(7) . .
C17 C16 H16 120.9 . .
C15 C16 H16 120.9 . .
N1 C17 C16 123.5(7) . .
N1 C17 H17 118.2 . .
C16 C17 H17 118.2 . .
C19 C18 C23 118.0(8) . .
C19 C18 C15 121.5(8) . .
C23 C18 C15 120.4(7) . .
C20 C19 C18 120.7(8) . .
C20 C19 H19 119.6 . .
C18 C19 H19 119.6 . .
C21 C20 C19 121.4(8) . .
C21 C20 H20 119.3 . .
C19 C20 H20 119.3 . .
C22 C21 C20 118.7(8) . .
C22 C21 C24 122.1(8) . .
C20 C21 C24 119.2(8) . .
C21 C22 C23 120.4(8) . .
C21 C22 H22 119.8 . .
C23 C22 H22 119.8 . .
C18 C23 C22 120.6(8) . .
C18 C23 H23 119.7 . .
C22 C23 H23 119.7 . .
N9B C24 C21 121.6(18) . .
C21 C24 N7A 125.7(14) . .
N9B C24 S7B 117.1(18) . .
C21 C24 S7B 120.0(9) . .
C21 C24 S9A 122.0(8) . .
N7A C24 S9A 112.1(13) . .
C26 C25 N7A 114.2(16) . .
C26 C25 N10B 94(2) . .
C26 C25 S7B 124.2(12) . .
N10B C25 S7B 138.7(19) . .
C26 C25 S6A 123.5(10) . .
N7A C25 S6A 121.4(16) . .
C25 C26 N8A 114(2) . .
C25 C26 S9A 121.6(9) . .
N8A C26 S9A 124.1(18) . .
C25 C26 N9B 104.2(19) . .
C25 C26 S8B 134.9(12) . .
N9B C26 S8B 119(2) . .
N2 C27 C28 123.6(9) . .
N2 C27 H27 118.2 . .
C28 C27 H27 118.2 . .
C27 C28 C29 121.3(9) . .
C27 C28 H28 119.4 . .
C29 C28 H28 119.4 . .
C30 C29 C28 114.9(8) . .
C30 C29 C32 124.6(9) . .
C28 C29 C32 120.2(9) . .
C29 C30 C31 119.9(9) . .
C29 C30 H30 120.1 . .
C31 C30 H30 120.1 . .
N2 C31 C30 122.4(9) . .
N2 C31 H31 118.8 . .
C30 C31 H31 118.8 . .
C33 C32 C37 119.3(11) . .
C33 C32 C29 125.5(12) . .
C37 C32 C29 115.2(10) . .
C32 C33 C34 120.3(13) . .
C32 C33 H33 119.9 . .
C34 C33 H33 119.9 . .
C35 C34 C33 123.1(12) . .
C35 C34 H34 118.5 . .
C33 C34 H34 118.5 . .
C34 C35 C36 117.5(10) . .
C34 C35 C38 123.6(14) . 1_455
C36 C35 C38 118.6(15) . 1_455
C35 C36 C37 121.1(13) . .
C35 C36 H36 119.4 . .
C37 C36 H36 119.4 . .
C36 C37 C32 118.5(12) . .
C36 C37 H37 120.8 . .
C32 C37 H37 120.8 . .
N10B C38 C35 125(3) . 1_655
N8A C38 C35 125.9(17) . 1_655
N10B C38 S8B 114(2) . .
C35 C38 S8B 121.0(14) 1_655 .
N8A C38 S6A 121.1(16) . .
C35 C38 S6A 112.7(17) 1_655 .
N4 C39 C40 123.9(10) . .
N4 C39 H39 118.0 . .
C40 C39 H39 118.0 . .
C41 C40 C39 122.0(10) . .
C41 C40 H40 119.0 . .
C39 C40 H40 119.0 . .
C42 C41 C40 115.7(9) . .
C42 C41 C44 122.5(8) . .
C40 C41 C44 121.7(8) . .
C41 C42 C43 121.3(9) . .
C41 C42 H42 119.3 . .
C43 C42 H42 119.3 . .
N4 C43 C42 123.2(8) . .
N4 C43 H43 118.4 . .
C42 C43 H43 118.4 . .
C45 C44 C49 116.5(8) . .
C45 C44 C41 123.6(8) . .
C49 C44 C41 119.9(7) . .
C46 C45 C44 121.5(9) . .
C46 C45 H45 119.2 . .
C44 C45 H45 119.2 . .
C45 C46 C47 121.3(9) . .
C45 C46 H46 119.3 . .
C47 C46 H46 119.3 . .
C46 C47 C48 118.4(8) . .
C46 C47 C50 122.9(8) . .
C48 C47 C50 118.5(8) . .
C49 C48 C47 121.5(9) . .
C49 C48 H48 119.3 . .
C47 C48 H48 119.3 . .
C48 C49 C44 120.6(8) . .
C48 C49 H49 119.7 . .
C44 C49 H49 119.7 . .
N5 C50 C47 124.9(8) . .
N5 C50 S3 113.9(7) . .
C47 C50 S3 121.2(7) . .
N6 C51 C52 124.9(12) . .
N6 C51 S3 129.3(10) . 1_455
C52 C51 S3 105.7(7) . 1_455
N5 C52 C51 125.9(10) 1_455 .
N5 C52 S4 126.9(9) 1_455 .
C51 C52 S4 107.2(8) . .
C54 C53 N3 124.2(9) . .
C54 C53 H53 117.9 . .
N3 C53 H53 117.9 . .
C53 C54 C55 123.3(10) . .
C53 C54 H54 118.4 . .
C55 C54 H54 118.4 . .
C54 C55 C56 113.9(9) . .
C54 C55 C58 122.7(10) . .
C56 C55 C58 123.3(11) . .
C57 C56 C55 119.5(9) . .
C57 C56 H56 120.2 . .
C55 C56 H56 120.2 . .
N3 C57 C56 126.3(9) . .
N3 C57 H57 116.8 . .
C56 C57 H57 116.8 . .
C59 C58 C63 117.8(9) . .
C59 C58 C55 123.6(10) . .
C63 C58 C55 118.5(10) . .
C60 C59 C58 122.6(13) . .
C60 C59 H59 118.7 . .
C58 C59 H59 118.7 . .
C59 C60 C61 121.4(13) . .
C59 C60 H60 119.3 . .
C61 C60 H60 119.3 . .
C62 C61 C60 116.7(10) . .
C62 C61 C64 125.4(12) . .
C60 C61 C64 117.9(11) . .
C61 C62 C63 123.1(12) . .
C61 C62 H62 118.5 . .
C63 C62 H62 118.5 . .
C62 C63 C58 118.2(11) . .
C62 C63 H63 120.9 . .
C58 C63 H63 120.9 . .
N6 C64 C61 125.6(11) . .
N6 C64 S4 118.9(7) . .
C61 C64 S4 115.5(9) . .
C17 N1 C13 116.3(6) . .
C17 N1 Zn1 122.3(5) . .
C13 N1 Zn1 121.3(5) . .
C27 N2 C31 117.7(7) . .
C27 N2 Zn1 119.6(6) . .
C31 N2 Zn1 122.5(6) . .
C57 N3 C53 112.6(8) . .
C57 N3 Zn2 121.8(6) . .
C53 N3 Zn2 125.6(6) . .
C39 N4 C43 113.6(8) . .
C39 N4 Zn2 123.3(6) . .
C43 N4 Zn2 122.8(6) . .
C52 N5 C50 103.7(8) 1_655 .
C51 N6 C64 101.5(11) . .
C6 O1 Zn2 159.3(6) . .
C6 O2 Zn1 121.3(5) . .
C7 O3 Zn1 165.2(5) . .
C7 O4 Zn2 116.7(5) . .
C10 O5 Zn1 98.4(5) . .
C1 O8 Zn2 101.1(6) . 3_574
C5 S1 C2 92.5(4) . .
C11 S2 C8 91.4(4) . .
C51 S3 C50 90.8(5) 1_655 .
C52 S4 C64 87.3(5) . .
O2 Zn1 O3 116.8(2) . .
O2 Zn1 O5 97.5(2) . .
O3 Zn1 O5 145.4(2) . .
O2 Zn1 N1 92.3(2) . .
O3 Zn1 N1 89.5(3) . .
O5 Zn1 N1 93.6(2) . .
O2 Zn1 N2 90.5(2) . .
O3 Zn1 N2 85.5(3) . .
O5 Zn1 N2 90.1(2) . .
N1 Zn1 N2 175.0(3) . .
O1 Zn2 O4 119.9(3) . .
O1 Zn2 O8 144.0(3) . 3_575
O4 Zn2 O8 96.0(3) . 3_575
O1 Zn2 N3 90.2(3) . .
O4 Zn2 N3 91.7(2) . .
O8 Zn2 N3 92.1(3) 3_575 .
O1 Zn2 N4 84.7(3) . .
O4 Zn2 N4 93.1(2) . .
O8 Zn2 N4 90.6(3) 3_575 .
N3 Zn2 N4 174.3(3) . .
O1 Zn2 C1 116.6(3) . 3_575
O4 Zn2 C1 123.6(3) . 3_575
O8 Zn2 C1 27.9(3) 3_575 3_575
N3 Zn2 C1 87.4(3) . 3_575
N4 Zn2 C1 92.7(3) . 3_575
C25 S6A C38 79.1(8) . .
C26 S9A C24 88.5(7) . .
C38 N8A C26 102(3) . .
C25 S7B C24 86.8(10) . .
C26 S8B C38 76.1(8) . .
C38 N10B C25 119(2) . .
C24 N9B C26 103(3) . .
C25 N7A C24 102(2) . .

loop_
_geom_bond_atom_site_label_1
_geom_bond_atom_site_label_2
_geom_bond_distance
_geom_bond_site_symmetry_2
C1 O7 1.234(11) .
C1 O8 1.240(11) .
C1 C2 1.492(12) .
C1 Zn2 2.597(8) 3_574
C2 C3 1.377(14) .
C2 S1 1.725(9) .
C3 C4 1.447(13) .
C4 C5 1.374(13) .
C5 C6 1.449(12) .
C5 S1 1.721(8) .
C6 O2 1.238(10) .
C6 O1 1.259(10) .
C7 O3 1.239(9) .
C7 O4 1.285(9) .
C7 C8 1.466(11) 3_585
C8 C9 1.378(11) .
C8 C7 1.466(11) 3_584
C8 S2 1.720(7) .
C9 C12 1.385(11) .
C10 O5 1.258(10) .
C10 O6 1.263(10) .
C10 C11 1.491(11) .
C11 C12 1.363(11) .
C11 S2 1.713(8) .
C13 C14 1.346(11) .
C13 N1 1.366(10) .
C13 H13 0.9300 .
C14 C15 1.392(11) .
C14 H14 0.9300 .
C15 C16 1.399(11) .
C15 C18 1.516(11) .
C16 C17 1.390(11) .
C16 H16 0.9300 .
C17 N1 1.339(10) .
C17 H17 0.9300 .
C18 C19 1.384(11) .
C18 C23 1.392(12) .
C19 C20 1.378(12) .
C19 H19 0.9300 .
C20 C21 1.376(12) .
C20 H20 0.9300 .
C21 C22 1.375(12) .
C21 C24 1.458(13) .
C22 C23 1.398(12) .
C22 H22 0.9300 .
C23 H23 0.9300 .
C24 N9B 1.35(5) .
C24 N7A 1.48(3) .
C24 S7B 1.721(19) .
C24 S9A 1.759(12) .
C25 C26 1.292(18) .
C25 N7A 1.43(3) .
C25 N10B 1.51(5) .
C25 S7B 1.568(15) .
C25 S6A 1.702(11) .
C26 N8A 1.50(2) .
C26 S9A 1.533(15) .
C26 N9B 1.59(4) .
C26 S8B 1.649(17) .
C27 N2 1.324(11) .
C27 C28 1.324(13) .
C27 H27 0.9300 .
C28 C29 1.438(14) .
C28 H28 0.9300 .
C29 C30 1.383(14) .
C29 C32 1.483(15) .
C30 C31 1.394(13) .
C30 H30 0.9300 .
C31 N2 1.350(12) .
C31 H31 0.9300 .
C32 C33 1.306(17) .
C32 C37 1.471(17) .
C33 C34 1.418(16) .
C33 H33 0.9300 .
C34 C35 1.362(17) .
C34 H34 0.9300 .
C35 C36 1.386(18) .
C35 C38 1.50(2) 1_455
C36 C37 1.399(14) .
C36 H36 0.9300 .
C37 H37 0.9300 .
C38 N10B 1.17(5) .
C38 N8A 1.34(3) .
C38 C35 1.50(2) 1_655
C38 S8B 1.91(3) .
C38 S6A 1.914(19) .
C39 N4 1.319(12) .
C39 C40 1.376(15) .
C39 H39 0.9300 .
C40 C41 1.329(14) .
C40 H40 0.9300 .
C41 C42 1.325(13) .
C41 C44 1.490(12) .
C42 C43 1.392(14) .
C42 H42 0.9300 .
C43 N4 1.342(12) .
C43 H43 0.9300 .
C44 C45 1.397(12) .
C44 C49 1.433(11) .
C45 C46 1.363(13) .
C45 H45 0.9300 .
C46 C47 1.376(13) .
C46 H46 0.9300 .
C47 C48 1.391(13) .
C47 C50 1.452(13) .
C48 C49 1.351(12) .
C48 H48 0.9300 .
C49 H49 0.9300 .
C50 N5 1.418(12) .
C50 S3 1.769(10) .
C51 N6 1.356(13) .
C51 C52 1.384(16) .
C51 S3 1.705(11) 1_455
C52 N5 1.313(13) 1_455
C52 S4 1.753(12) .
C53 C54 1.351(12) .
C53 N3 1.363(12) .
C53 H53 0.9300 .
C54 C55 1.372(15) .
C54 H54 0.9300 .
C55 C56 1.420(15) .
C55 C58 1.461(14) .
C56 C57 1.362(12) .
C56 H56 0.9300 .
C57 N3 1.359(12) .
C57 H57 0.9300 .
C58 C59 1.357(16) .
C58 C63 1.439(16) .
C59 C60 1.322(16) .
C59 H59 0.9300 .
C60 C61 1.457(18) .
C60 H60 0.9300 .
C61 C62 1.323(17) .
C61 C64 1.478(14) .
C62 C63 1.409(15) .
C62 H62 0.9300 .
C63 H63 0.9300 .
C64 N6 1.392(16) .
C64 S4 1.781(13) .
N1 Zn1 2.116(5) .
N2 Zn1 2.157(6) .
N3 Zn2 2.090(8) .
N4 Zn2 2.122(7) .
N5 C52 1.313(13) 1_655
O1 Zn2 2.025(6) .
O2 Zn1 2.026(6) .
O3 Zn1 2.051(6) .
O4 Zn2 2.051(5) .
O5 Zn1 2.104(6) .
O8 Zn2 2.055(6) 3_574
S3 C51 1.705(11) 1_655
Zn2 O8 2.055(6) 3_575
Zn2 C1 2.597(8) 3_575

loop_
_platon_squeeze_void_nr
_platon_squeeze_void_average_x
_platon_squeeze_void_average_y
_platon_squeeze_void_average_z
_platon_squeeze_void_volume
_platon_squeeze_void_count_electrons
_platon_squeeze_void_content
1 0.500 0.000 -0.190 546 116 ' '
2 0.500 0.500 0.205 531 128 ' '
3 0.000 0.500 0.194 107 36 ' '
4 0.500 0.000 0.310 546 116 ' '
5 0.000 0.000 0.190 7 1 ' '
6 0.500 0.500 0.705 531 128 ' '
7 0.000 0.500 0.694 107 36 ' '
8 0.000 0.000 0.690 7 1 ' '
